data_4128032
loop_
_publ_author_name
'Lv, Xiu-Liang'
'Yuan, Shuai'
'Xie, Lin-Hua'
'Darke, Hannah F.'
'Chen, Ya'
'He, Tao'
'Dong, Chen'
'Wang, Bin'
'Zhang, Yong-Zheng'
'Li, Jian-Rong'
'Zhou, Hong-Cai'

_publ_section_title
;
 Ligand Rigidification for Enhancing the Stability of Metal-Organic
 Frameworks.
;
_journal_issue 26
_journal_name_full 'Journal of the American Chemical Society'
_journal_page_first 10283
_journal_page_last 10293
_journal_paper_doi 10.1021/jacs.9b02947
_journal_volume 141
_journal_year 2019
_chemical_formula_moiety '0.17(C336 H180 O96 Zr18)'
_chemical_formula_sum 'C56 H30 O16 Zr3'
_chemical_formula_weight 1232.46
_space_group_crystal_system hexagonal
_space_group_IT_number 191
_space_group_name_Hall '-P 6 2'
_space_group_name_H-M_alt 'P 6/m m m'
_symmetry_space_group_name_Hall '-P 6 2'
_symmetry_space_group_name_H-M 'P 6/m m m'
_atom_sites_solution_hydrogens geom
_atom_sites_solution_primary dual
_audit_creation_date 2018-05-14
_audit_creation_method
;
Olex2 1.2
(compiled 2018.04.26 svn.r3504 for OlexSys, GUI svn.r5492)
;
_cell_angle_alpha 90
_cell_angle_beta 90
_cell_angle_gamma 120
_cell_formula_units_Z 6
_cell_length_a 50.5058(8)
_cell_length_b 50.5058(8)
_cell_length_c 14.8247(6)
_cell_measurement_reflns_used 9397
_cell_measurement_temperature 293(2)
_cell_measurement_theta_max 65.4810
_cell_measurement_theta_min 3.6580
_cell_volume 32749.1(15)
_computing_cell_refinement 'CrysAlisPro 1.171.39.35c (Rigaku OD, 2017)'
_computing_data_collection 'CrysAlisPro 1.171.39.35c (Rigaku OD, 2017)'
_computing_data_reduction 'CrysAlisPro 1.171.39.35c (Rigaku OD, 2017)'
_computing_molecular_graphics 'Olex2 (Dolomanov et al., 2009)'
_computing_publication_material 'Olex2 (Dolomanov et al., 2009)'
_computing_structure_refinement 'ShelXL (Sheldrick, 2015)'
_computing_structure_solution 'ShelXT (Sheldrick, 2015)'
_diffrn_ambient_temperature 293(2)
_diffrn_detector 'CCD plate'
_diffrn_measured_fraction_theta_full 0.998
_diffrn_measured_fraction_theta_max 0.998
_diffrn_measurement_details
;
List of Runs (angles in degrees, time in seconds):

  # Type    Start    End  Width  t~exp~   \w     \q     \k     \f   Frames
--------------------------------------------------------------------------
  1  \w   -103.00 -76.00   0.50   10.00    --  -38.80 -55.00  26.00   54
  2  \w    -49.00 -18.00   0.50   10.00    --  -38.80 -55.00  26.00   62
  3  \w   -128.00 -16.00   0.50   30.00    -- -104.00  55.00 170.00  224
  4  \w   -192.00 -81.00   0.50   30.00    -- -104.00  -1.00  68.00  222
  5  \w   -119.00 -14.00   0.50   10.00    --  -38.80 -64.00 141.02  210
  6  \w    -61.00 -35.00   0.50   10.00    --  -38.80   1.00 -98.00   52
  7  \w   -128.00 -63.00   0.50   30.00    -- -104.00  57.00 -60.00  130
  8  \w   -183.00 -84.00   0.50   30.00    -- -104.00 -19.00   0.00  198
  9  \w   -116.00 -91.00   0.50   30.00    -- -104.00 -19.00 -90.00   50
 10  \w   -179.00-153.00   0.50   30.00    -- -104.00 -19.00 -90.00   52
 11  \w   -123.00 -77.00   0.50   30.00    -- -104.00  19.00-150.00   92
 12  \w    -84.00 -59.00   0.50   30.00    -- -104.00  57.00  30.00   50
 13  \w   -111.00 -48.00   0.50   30.00    -- -104.00  38.00   0.00  126
 14  \w   -177.00-151.00   0.50   30.00    -- -104.00 -25.00  17.00   52
;
_diffrn_measurement_device 'four-circle diffractometer'
_diffrn_measurement_device_type 'XtaLAB AFC12 (RCD3): Kappa single'
_diffrn_measurement_method '\w scans'
_diffrn_orient_matrix_type 'CrysAlisPro convention (1999,Acta A55,543-557)'
_diffrn_orient_matrix_UB_11 -0.0038203000
_diffrn_orient_matrix_UB_12 -0.0040695000
_diffrn_orient_matrix_UB_13 -0.1030631000
_diffrn_orient_matrix_UB_21 0.0302516000
_diffrn_orient_matrix_UB_22 0.0302435000
_diffrn_orient_matrix_UB_23 -0.0133078000
_diffrn_orient_matrix_UB_31 0.0176672000
_diffrn_orient_matrix_UB_32 -0.0175489000
_diffrn_orient_matrix_UB_33 0.0007021000
_diffrn_radiation_monochromator mirror
_diffrn_radiation_probe x-ray
_diffrn_radiation_type CuK\a
_diffrn_radiation_wavelength 1.54184
_diffrn_reflns_av_R_equivalents 0.1296
_diffrn_reflns_av_unetI/netI 0.0455
_diffrn_reflns_Laue_measured_fraction_full 0.998
_diffrn_reflns_Laue_measured_fraction_max 0.998
_diffrn_reflns_limit_h_max 59
_diffrn_reflns_limit_h_min -46
_diffrn_reflns_limit_k_max 46
_diffrn_reflns_limit_k_min -59
_diffrn_reflns_limit_l_max 17
_diffrn_reflns_limit_l_min -15
_diffrn_reflns_number 119841
_diffrn_reflns_point_group_measured_fraction_full 0.998
_diffrn_reflns_point_group_measured_fraction_max 0.998
_diffrn_reflns_theta_full 66.600
_diffrn_reflns_theta_max 66.600
_diffrn_reflns_theta_min 3.644
_diffrn_source 'Rotating-anode X-ray tube (dual wavelength)'
_diffrn_source_type 'Rigaku (Cu) X-ray DW Source'
_exptl_absorpt_coefficient_mu 1.297
_exptl_absorpt_correction_T_max 1.00000
_exptl_absorpt_correction_T_min 0.73400
_exptl_absorpt_correction_type multi-scan
_exptl_absorpt_process_details
;
CrysAlisPro 1.171.39.35c (Rigaku Oxford Diffraction, 2017)
Empirical absorption correction using spherical harmonics,
 implemented in SCALE3 ABSPACK scaling algorithm.
;
_exptl_crystal_colour colourless
_exptl_crystal_colour_primary colourless
_exptl_crystal_density_diffrn 0.375
_exptl_crystal_description needle
_exptl_crystal_F_000 3684
_exptl_crystal_size_max 0.7
_exptl_crystal_size_mid 0.05
_exptl_crystal_size_min 0.04
_refine_diff_density_max 0.614
_refine_diff_density_min -0.538
_refine_diff_density_rms 0.037
_refine_ls_extinction_method none
_refine_ls_goodness_of_fit_ref 0.956
_refine_ls_hydrogen_treatment constr
_refine_ls_matrix_type full
_refine_ls_number_parameters 182
_refine_ls_number_reflns 10627
_refine_ls_number_restraints 0
_refine_ls_restrained_S_all 0.956
_refine_ls_R_factor_all 0.0692
_refine_ls_R_factor_gt 0.0541
_refine_ls_shift/su_max 0.002
_refine_ls_shift/su_mean 0.000
_refine_ls_structure_factor_coef Fsqd
_refine_ls_weighting_details 'w=1/[\s^2^(Fo^2^)+(0.1000P)^2^] where P=(Fo^2^+2Fc^2^)/3'
_refine_ls_weighting_scheme calc
_refine_ls_wR_factor_gt 0.1522
_refine_ls_wR_factor_ref 0.1635
_reflns_Friedel_coverage 0.000
_reflns_number_gt 6745
_reflns_number_total 10627
_reflns_threshold_expression 'I > 2\s(I)'
_cod_data_source_file ja9b02947_si_001.cif
_cod_data_source_block BUT-92
_cod_original_cell_volume 32749.1(17)
_cod_database_code 4128032
_shelx_shelxl_version_number 2016/6
_chemical_oxdiff_formula 'Zr C O'
_shelx_space_group_comment
;
The symmetry employed for this shelxl refinement is uniquely defined
by the following loop, which should always be used as a source of
symmetry information in preference to the above space-group names.
They are only intended as comments.
;
_reflns_odcompleteness_completeness 99.78
_reflns_odcompleteness_iscentric 1
_reflns_odcompleteness_theta 66.49
_olex2_refinement_description
;
1. Fixed Uiso
 At 1.2 times of:
  All C(H) groups
2.a Aromatic/amide H refined with riding coordinates:
 C3(H3), C6(H6), C7(H7), C8(H8), C10(H10), C11(H11), C13(H13), C14(H14)
;
_olex2_submission_special_instructions 'No special instructions were received'
_oxdiff_exptl_absorpt_empirical_details
;
Empirical correction (ABSPACK) includes:
- Absorption correction using spherical harmonics
- Frame scaling
;
_oxdiff_exptl_absorpt_empirical_full_max 1.432
_oxdiff_exptl_absorpt_empirical_full_min 0.784

loop_
_space_group_symop_operation_xyz
'x, y, z'
'-y, x-y, z'
'-x+y, -x, z'
'-x, -y, z'
'y, -x+y, z'
'x-y, x, z'
'y, x, -z'
'x-y, -y, -z'
'-x, -x+y, -z'
'-y, -x, -z'
'-x+y, y, -z'
'x, x-y, -z'
'-x, -y, -z'
'y, -x+y, -z'
'x-y, x, -z'
'x, y, -z'
'-y, x-y, -z'
'-x+y, -x, -z'
'-y, -x, z'
'-x+y, y, z'
'x, x-y, z'
'y, x, z'
'x-y, -y, z'
'-x, -x+y, z'

loop_
_atom_site_label
_atom_site_type_symbol
_atom_site_fract_x
_atom_site_fract_y
_atom_site_fract_z
_atom_site_U_iso_or_equiv
_atom_site_adp_type
_atom_site_occupancy
_atom_site_site_symmetry_order
_atom_site_calc_flag
_atom_site_refinement_flags_posn
_atom_site_refinement_flags_adp
_atom_site_refinement_flags_occupancy
Zr1 Zr 0.52793(2) 0.47207(2) 0.500000 0.08198(18) Uani 1 4 d S T P
Zr2 Zr 0.46496(2) 0.46496(2) 0.38106(3) 0.09864(18) Uani 1 2 d S T P
O1 O 0.51458(6) 0.43302(5) 0.41163(16) 0.1009(7) Uani 1 1 d . . .
O2 O 0.47363(7) 0.42787(6) 0.3362(2) 0.1346(11) Uani 1 1 d . . .
O3 O 0.42143(9) 0.42143(9) 0.3873(3) 0.1457(16) Uani 1 2 d S T P
O4 O 0.46594(11) 0.46594(11) 0.2324(3) 0.1505(18) Uani 1 2 d S T P
O5 O 0.48627(3) 0.51373(3) 0.3813(3) 0.1341(15) Uani 1 2 d S T P
O6 O 0.54937(11) 0.52199(8) 0.500000 0.1304(14) Uani 1 2 d S T P
C1 C 0.49173(10) 0.41852(9) 0.3600(3) 0.1177(13) Uani 1 1 d . . .
C2 C 0.48580(11) 0.38884(10) 0.3226(3) 0.1289(16) Uani 1 1 d . . .
C3 C 0.50236(9) 0.37595(8) 0.3574(3) 0.1103(12) Uani 1 1 d . . .
H3 H 0.516856 0.385855 0.402347 0.132 Uiso 1 1 calc R . .
C4 C 0.49673(11) 0.34749(9) 0.3229(3) 0.1194(13) Uani 1 1 d . . .
C5 C 0.47571(13) 0.33393(10) 0.2509(3) 0.1496(19) Uani 1 1 d . . .
C6 C 0.45909(14) 0.34773(12) 0.2189(4) 0.190(3) Uani 1 1 d . . .
H6 H 0.444360 0.338257 0.174198 0.228 Uiso 1 1 calc R . .
C7 C 0.46482(13) 0.37481(12) 0.2537(4) 0.183(3) Uani 1 1 d . . .
H7 H 0.454436 0.384238 0.230954 0.220 Uiso 1 1 calc R . .
C8 C 0.47326(13) 0.30729(11) 0.2087(3) 0.162(2) Uani 1 1 d . . .
H8 H 0.460371 0.298789 0.159281 0.195 Uiso 1 1 calc R . .
C9 C 0.48947(12) 0.29409(10) 0.2395(3) 0.1339(16) Uani 1 1 d . . .
C10 C 0.50871(12) 0.30697(9) 0.3138(3) 0.1331(16) Uani 1 1 d . . .
H10 H 0.518637 0.297210 0.337481 0.160 Uiso 1 1 calc R . .
C11 C 0.51341(11) 0.33352(9) 0.3527(3) 0.1280(15) Uani 1 1 d . . .
H11 H 0.527629 0.342416 0.398998 0.154 Uiso 1 1 calc R . .
C12 C 0.48764(12) 0.26767(9) 0.1913(3) 0.1272(16) Uani 1 1 d . . .
C13 C 0.48873(16) 0.24436(8) 0.2368(4) 0.128(2) Uani 1 2 d S T P
H13 H 0.490224 0.245112 0.299376 0.153 Uiso 1 2 calc RS T P
C14 C 0.48539(12) 0.26588(8) 0.0994(3) 0.1330(17) Uani 1 1 d . . .
H14 H 0.484232 0.281319 0.068631 0.160 Uiso 1 1 calc R . .
C15 C 0.48474(15) 0.24237(8) 0.0494(4) 0.125(2) Uani 1 2 d S T P

loop_
_atom_site_aniso_label
_atom_site_aniso_U_11
_atom_site_aniso_U_22
_atom_site_aniso_U_33
_atom_site_aniso_U_23
_atom_site_aniso_U_13
_atom_site_aniso_U_12
Zr1 0.0896(3) 0.0896(3) 0.1119(4) 0.000 0.000 0.0787(3)
Zr2 0.1066(3) 0.1066(3) 0.1358(4) -0.0221(2) -0.0221(2) 0.0931(3)
O1 0.1170(17) 0.1057(16) 0.1312(18) -0.0201(13) -0.0149(14) 0.0942(15)
O2 0.156(2) 0.135(2) 0.186(3) -0.0617(19) -0.060(2) 0.127(2)
O3 0.128(3) 0.128(3) 0.218(5) -0.034(3) -0.034(3) 0.092(3)
O4 0.206(4) 0.206(4) 0.137(3) -0.056(3) -0.056(3) 0.177(4)
O5 0.113(2) 0.113(2) 0.211(4) -0.0227(11) 0.0227(11) 0.084(2)
O6 0.202(4) 0.112(3) 0.144(3) 0.000 0.000 0.129(3)
C1 0.149(3) 0.113(3) 0.161(3) -0.028(2) -0.024(3) 0.118(3)
C2 0.174(4) 0.141(3) 0.145(3) -0.052(3) -0.046(3) 0.134(3)
C3 0.142(3) 0.109(2) 0.136(3) -0.019(2) -0.012(2) 0.105(3)
C4 0.174(4) 0.120(3) 0.128(3) -0.019(2) -0.022(3) 0.121(3)
C5 0.231(5) 0.139(3) 0.163(4) -0.047(3) -0.057(4) 0.155(4)
C6 0.238(6) 0.181(5) 0.251(6) -0.107(5) -0.122(5) 0.179(5)
C7 0.235(6) 0.179(4) 0.243(6) -0.111(4) -0.115(5) 0.183(5)
C8 0.252(6) 0.152(4) 0.167(4) -0.061(3) -0.071(4) 0.166(5)
C9 0.225(5) 0.117(3) 0.127(3) -0.019(3) -0.017(3) 0.137(4)
C10 0.217(5) 0.123(3) 0.131(3) -0.015(3) -0.025(3) 0.139(4)
C11 0.204(5) 0.118(3) 0.130(3) -0.026(2) -0.030(3) 0.131(3)
C12 0.217(5) 0.100(3) 0.115(3) -0.013(2) -0.022(3) 0.117(3)
C13 0.207(7) 0.096(2) 0.118(4) -0.009(2) -0.017(4) 0.103(3)
C14 0.236(5) 0.092(2) 0.126(3) 0.001(2) -0.003(3) 0.122(3)
C15 0.219(6) 0.0833(18) 0.118(3) -0.0030(19) -0.006(4) 0.109(3)

loop_
_atom_type_symbol
_atom_type_description
_atom_type_scat_dispersion_real
_atom_type_scat_dispersion_imag
_atom_type_scat_source
C C 0.0181 0.0091 'International Tables Vol C Tables 4.2.6.8 and 6.1.1.4'
H H 0.0000 0.0000 'International Tables Vol C Tables 4.2.6.8 and 6.1.1.4'
O O 0.0492 0.0322 'International Tables Vol C Tables 4.2.6.8 and 6.1.1.4'
Zr Zr -0.1862 2.2449 'International Tables Vol C Tables 4.2.6.8 and 6.1.1.4'

loop_
_geom_angle_atom_site_label_1
_geom_angle_atom_site_label_2
_geom_angle_atom_site_label_3
_geom_angle
_geom_angle_site_symmetry_1
_geom_angle_site_symmetry_3
Zr2 Zr1 Zr2 91.279(13) 16_556 4_665
Zr2 Zr1 Zr2 60.609(16) 13_666 4_665
Zr2 Zr1 Zr2 91.278(13) . 13_666
Zr2 Zr1 Zr2 60.863(16) 13_666 16_556
Zr2 Zr1 Zr2 60.609(16) . 16_556
Zr2 Zr1 Zr2 60.862(16) . 4_665
O1 Zr1 Zr2 75.48(5) . .
O1 Zr1 Zr2 166.75(6) 19_665 16_556
O1 Zr1 Zr2 110.92(6) . 16_556
O1 Zr1 Zr2 110.92(6) 10_666 4_665
O1 Zr1 Zr2 111.44(6) 19_665 .
O1 Zr1 Zr2 166.75(6) 16_556 4_665
O1 Zr1 Zr2 111.44(6) . 4_665
O1 Zr1 Zr2 111.44(6) 16_556 13_666
O1 Zr1 Zr2 166.75(6) 10_666 .
O1 Zr1 Zr2 75.48(5) 10_666 13_666
O1 Zr1 Zr2 75.48(5) 16_556 16_556
O1 Zr1 Zr2 110.92(6) 19_665 13_666
O1 Zr1 Zr2 111.44(6) 10_666 16_556
O1 Zr1 Zr2 166.76(6) . 13_666
O1 Zr1 Zr2 75.48(5) 19_665 4_665
O1 Zr1 Zr2 110.92(6) 16_556 .
O1 Zr1 O1 74.07(13) 10_666 19_665
O1 Zr1 O1 117.77(11) 10_666 .
O1 Zr1 O1 117.77(11) 19_665 16_556
O1 Zr1 O1 74.07(13) 16_556 .
O1 Zr1 O1 74.95(13) 19_665 .
O1 Zr1 O1 74.95(13) 10_666 16_556
O1 Zr1 O6 78.08(10) 10_666 .
O1 Zr1 O6 142.59(7) 16_556 .
O1 Zr1 O6 78.08(10) 19_665 .
O1 Zr1 O6 142.59(7) 10_666 19_665
O1 Zr1 O6 142.59(7) . .
O1 Zr1 O6 78.07(10) 16_556 19_665
O1 Zr1 O6 78.08(10) . 19_665
O1 Zr1 O6 142.59(7) 19_665 19_665
O5 Zr1 Zr2 90.53(10) 4_665 16_556
O5 Zr1 Zr2 90.53(10) 4_665 13_666
O5 Zr1 Zr2 35.38(5) 4_665 4_665
O5 Zr1 Zr2 90.53(10) 13_666 4_665
O5 Zr1 Zr2 35.38(6) 4_665 .
O5 Zr1 Zr2 35.38(5) 13_666 13_666
O5 Zr1 Zr2 35.38(6) 13_666 16_556
O5 Zr1 Zr2 90.53(10) 13_666 .
O5 Zr1 O1 78.80(10) 4_665 19_665
O5 Zr1 O1 142.19(7) 4_665 16_556
O5 Zr1 O1 142.19(7) 13_666 19_665
O5 Zr1 O1 142.19(7) 4_665 10_666
O5 Zr1 O1 78.80(10) 13_666 10_666
O5 Zr1 O1 142.19(7) 13_666 .
O5 Zr1 O1 78.80(10) 13_666 16_556
O5 Zr1 O1 78.80(10) 4_665 .
O5 Zr1 O5 109.6(2) 4_665 13_666
O5 Zr1 O6 70.87(8) 4_665 19_665
O5 Zr1 O6 70.87(8) 13_666 19_665
O5 Zr1 O6 70.87(8) 13_666 .
O5 Zr1 O6 70.87(8) 4_665 .
O6 Zr1 Zr2 91.09(9) . 16_556
O6 Zr1 Zr2 91.09(9) 19_665 4_665
O6 Zr1 Zr2 91.09(9) 19_665 13_666
O6 Zr1 Zr2 35.49(5) 19_665 16_556
O6 Zr1 Zr2 91.09(9) . .
O6 Zr1 Zr2 35.49(5) . 4_665
O6 Zr1 Zr2 35.49(5) 19_665 .
O6 Zr1 Zr2 35.49(5) . 13_666
O6 Zr1 O6 110.7(2) 19_665 .
Zr1 Zr2 Zr1 88.724(13) . 13_666
Zr1 Zr2 Zr2 59.697(8) . 16_556
Zr1 Zr2 Zr2 59.697(8) 13_666 16_556
Zr1 Zr2 Zr2 59.570(8) . 4_665
Zr1 Zr2 Zr2 59.571(8) 13_666 4_665
Zr2 Zr2 Zr2 90.0 16_556 4_665
O2 Zr2 Zr1 160.39(7) . 13_666
O2 Zr2 Zr1 71.68(6) 22 13_666
O2 Zr2 Zr1 71.68(6) . .
O2 Zr2 Zr1 160.38(7) 22 .
O2 Zr2 Zr2 107.38(8) . 16_556
O2 Zr2 Zr2 108.79(8) . 4_665
O2 Zr2 Zr2 108.78(8) 22 4_665
O2 Zr2 Zr2 107.38(8) 22 16_556
O2 Zr2 O2 127.89(13) . 22
O3 Zr2 Zr1 119.00(8) . .
O3 Zr2 Zr1 119.00(8) . 13_666
O3 Zr2 Zr2 177.58(13) . 4_665
O3 Zr2 Zr2 87.58(13) . 16_556
O3 Zr2 O2 71.99(9) . .
O3 Zr2 O2 71.99(9) . 22
O3 Zr2 O4 93.71(19) . .
O4 Zr2 Zr1 119.54(8) . .
O4 Zr2 Zr1 119.54(8) . 13_666
O4 Zr2 Zr2 178.71(16) . 16_556
O4 Zr2 Zr2 88.70(14) . 4_665
O4 Zr2 O2 73.06(10) . 22
O4 Zr2 O2 73.06(10) . .
O5 Zr2 Zr1 88.45(10) 4_665 13_666
O5 Zr2 Zr1 35.66(10) 4_665 .
O5 Zr2 Zr1 88.45(10) . .
O5 Zr2 Zr1 35.66(10) . 13_666
O5 Zr2 Zr2 89.92(13) 4_665 16_556
O5 Zr2 Zr2 34.17(7) 4_665 4_665
O5 Zr2 Zr2 89.92(13) . 16_556
O5 Zr2 Zr2 34.17(7) . 4_665
O5 Zr2 O2 76.25(11) . 22
O5 Zr2 O2 140.48(12) . .
O5 Zr2 O2 76.25(11) 4_665 .
O5 Zr2 O2 140.49(12) 4_665 22
O5 Zr2 O3 145.74(7) 4_665 .
O5 Zr2 O3 145.75(7) . .
O5 Zr2 O4 89.01(17) . .
O5 Zr2 O4 89.01(17) 4_665 .
O5 Zr2 O5 68.34(14) . 4_665
O6 Zr2 Zr1 36.63(10) 13_666 13_666
O6 Zr2 Zr1 89.03(10) 19_665 13_666
O6 Zr2 Zr1 36.63(10) 19_665 .
O6 Zr2 Zr1 89.03(10) 13_666 .
O6 Zr2 Zr2 34.19(7) 13_666 16_556
O6 Zr2 Zr2 90.87(12) 19_665 4_665
O6 Zr2 Zr2 90.87(12) 13_666 4_665
O6 Zr2 Zr2 34.19(7) 19_665 16_556
O6 Zr2 O2 138.32(11) 19_665 22
O6 Zr2 O2 74.79(11) 19_665 .
O6 Zr2 O2 74.79(11) 13_666 22
O6 Zr2 O2 138.32(11) 13_666 .
O6 Zr2 O3 87.13(16) 19_665 .
O6 Zr2 O3 87.13(16) 13_666 .
O6 Zr2 O4 145.82(7) 13_666 .
O6 Zr2 O4 145.82(7) 19_665 .
O6 Zr2 O5 109.08(17) 19_665 .
O6 Zr2 O5 109.08(17) 13_666 4_665
O6 Zr2 O5 72.29(14) 19_665 4_665
O6 Zr2 O5 72.29(14) 13_666 .
O6 Zr2 O6 68.36(13) 13_666 19_665
C1 O1 Zr1 131.83(17) . .
C1 O2 Zr2 135.2(2) . .
Zr2 O5 Zr1 108.97(14) . 13_666
Zr2 O5 Zr1 108.97(14) 4_665 13_666
Zr2 O5 Zr2 111.66(14) . 4_665
Zr2 O6 Zr1 107.88(14) 13_666 .
Zr2 O6 Zr1 107.88(14) 4_665 .
Zr2 O6 Zr2 111.62(13) 4_665 13_666
O1 C1 O2 124.7(3) . .
O1 C1 C2 118.4(3) . .
O2 C1 C2 116.9(4) . .
C3 C2 C1 118.1(4) . .
C7 C2 C1 120.6(3) . .
C7 C2 C3 121.3(3) . .
C2 C3 C4 118.7(4) . .
C3 C4 C5 119.0(3) . .
C11 C4 C3 121.8(4) . .
C11 C4 C5 119.0(3) . .
C4 C5 C8 118.4(3) . .
C6 C5 C4 120.0(4) . .
C6 C5 C8 121.5(4) . .
C7 C6 C5 119.4(5) . .
C6 C7 C2 121.4(4) . .
C9 C8 C5 121.4(4) . .
C8 C9 C10 118.9(3) . .
C8 C9 C12 119.8(4) . .
C10 C9 C12 121.2(4) . .
C11 C10 C9 122.0(3) . .
C10 C11 C4 120.2(4) . .
C13 C12 C9 121.5(4) . .
C14 C12 C9 120.5(3) . .
C14 C12 C13 117.9(4) . .
C12 C13 C12 121.4(6) 21 .
C12 C14 C15 123.8(3) . .
C14 C15 C14 115.3(5) 21 .
C14 C15 C15 122.3(2) . 16
C14 C15 C15 122.3(2) 21 16

loop_
_geom_bond_atom_site_label_1
_geom_bond_atom_site_label_2
_geom_bond_distance
_geom_bond_site_symmetry_2
Zr1 Zr2 3.4945(4) 16_556
Zr1 Zr2 3.4945(4) .
Zr1 Zr2 3.4945(4) 13_666
Zr1 Zr2 3.4945(4) 4_665
Zr1 O1 2.175(2) 19_665
Zr1 O1 2.175(2) .
Zr1 O1 2.175(2) 16_556
Zr1 O1 2.175(2) 10_666
Zr1 O5 2.154(4) 13_666
Zr1 O5 2.154(4) 4_665
Zr1 O6 2.191(3) 19_665
Zr1 O6 2.191(3) .
Zr2 Zr2 3.5399(10) 4_665
Zr2 Zr2 3.5266(10) 16_556
Zr2 O2 2.2279(19) 22
Zr2 O2 2.2279(19) .
Zr2 O3 2.201(5) .
Zr2 O4 2.204(4) .
Zr2 O5 2.1392(17) .
Zr2 O5 2.1393(17) 4_665
Zr2 O6 2.1317(17) 13_666
Zr2 O6 2.1317(17) 19_665
O1 C1 1.268(4) .
O2 C1 1.271(4) .
C1 C2 1.482(5) .
C2 C3 1.390(4) .
C2 C7 1.385(6) .
C3 C4 1.414(5) .
C4 C5 1.417(6) .
C4 C11 1.413(5) .
C5 C6 1.415(5) .
C5 C8 1.432(5) .
C6 C7 1.351(5) .
C8 C9 1.367(5) .
C9 C10 1.396(6) .
C9 C12 1.475(5) .
C10 C11 1.367(5) .
C12 C13 1.381(4) .
C12 C14 1.367(5) .
C14 C15 1.386(4) .
C15 C15 1.463(11) 16

loop_
_smtbx_masks_void_nr
_smtbx_masks_void_average_x
_smtbx_masks_void_average_y
_smtbx_masks_void_average_z
_smtbx_masks_void_volume
_smtbx_masks_void_count_electrons
1 -0.204 -0.656 -0.208 27362.3 4139.4
